data_1575911
loop_
_publ_author_name
'Yu, Wei'
'Hu, Ming'
'Wen, Xin'
'Xu, Zhi-Rong'
'Liu, Minghua'
'Zheng, Yan-Song'

_publ_section_title
;
 CPL on/off switching by enantiomer encapsulation in TPE heterochiral
 molecular cages.
;
_journal_issue 44
_journal_name_full 'Chemical science'
_journal_page_first 20924
_journal_page_last 20930
_journal_paper_doi 10.1039/d5sc05405b
_journal_volume 16
_journal_year 2025
_chemical_formula_moiety '0.376(F6 P), 0.047(C156 H160 N8), 0.376(C2 H3 N)'
_chemical_formula_sum 'C11 H10 F6 N O P'
_chemical_formula_weight 317.17
_space_group_crystal_system orthorhombic
_space_group_IT_number 68
_space_group_name_Hall '-C 2a 2ac'
_space_group_name_H-M_alt 'C c c a :2'
_atom_sites_solution_hydrogens geom
_atom_sites_solution_primary dual
_audit_creation_date 2023-12-06
_audit_creation_method
;
Olex2 1.5
(compiled 2023.08.24 svn.re1ec1418 for OlexSys, GUI svn.r6817)
;
_audit_update_record
;
2025-05-23 deposited with the CCDC.	2025-09-26 downloaded from the CCDC.
;
_cell_angle_alpha 90
_cell_angle_beta 90
_cell_angle_gamma 90
_cell_formula_units_Z 85
_cell_length_a 43.8342(9)
_cell_length_b 23.9492(4)
_cell_length_c 18.8318(2)
_cell_measurement_reflns_used 28562
_cell_measurement_temperature 99.99(10)
_cell_measurement_theta_max 73.8140
_cell_measurement_theta_min 3.1480
_cell_volume 19769.5(6)
_computing_cell_refinement 'CrysAlisPro 1.171.39.28b (Rigaku OD, 2015)'
_computing_data_collection 'CrysAlisPro 1.171.39.28b (Rigaku OD, 2015)'
_computing_data_reduction 'CrysAlisPro 1.171.39.28b (Rigaku OD, 2015)'
_computing_molecular_graphics 'Olex2 1.5 (Dolomanov et al., 2009)'
_computing_publication_material 'Olex2 1.5 (Dolomanov et al., 2009)'
_computing_structure_refinement 'SHELXL 2018/3 (Sheldrick, 2015)'
_computing_structure_solution 'SHELXT 2014/5 (Sheldrick, 2014)'
_diffrn_ambient_environment N~2~
_diffrn_ambient_temperature 99.99(10)
_diffrn_detector 'CCD plate'
_diffrn_measured_fraction_theta_full 0.999
_diffrn_measured_fraction_theta_max 0.984
_diffrn_measurement_details
;
List of Runs (angles in degrees, time in seconds):

  # Type    Start    End  Width  t~exp~   \w     \q     \k     \f   Frames
#--------------------------------------------------------------------------
  1  \w    -45.00 -19.00   0.50    1.00    --    0.00 -77.00 -30.00   52
  2  \w    -22.00  29.00   0.50    1.00    --    0.00 -82.00-150.00  102
  3  \w     -7.00  18.00   0.50    1.00    --    0.00 -82.00 -60.00   50
  4  \w     -6.00  30.00   0.50    1.00    --    0.00 -82.00   0.00   72
  5  \w    -33.00   7.00   0.50    1.00    --    0.00 -82.00-180.00   80
  6  \w     19.00  69.00   0.50    4.00    --   95.20 -82.00-120.00  100
  7  \w      7.00  77.00   0.50    4.00    --   95.20 -30.00   0.00  140
  8  \w      7.00  51.00   0.50    4.00    --   95.20 -45.00   0.00   88
  9  \w     13.00 125.00   0.50    4.00    --   95.20 -82.00 -30.00  224
 10  \w     65.00  91.00   0.50    4.00    --   95.20 -45.00   0.00   52
 11  \w     49.00  87.00   0.50    4.00    --   95.20 -61.00 -60.00   76
 12  \w     35.00  73.00   0.50    4.00    --   95.20 -77.00 -60.00   76
 13  \w      6.00 127.00   0.50    4.00    --   95.20 -82.00 -90.00  242
 14  \w     81.00 180.00   0.50    4.00    --   95.20  15.00 150.00  198
;
_diffrn_measurement_device 'four-circle diffractometer'
_diffrn_measurement_device_type 'XtaLAB AFC12 (RINC): Kappa single'
_diffrn_measurement_method '\w scans'
_diffrn_orient_matrix_type 'CrysAlisPro convention (1999,Acta A55,543-557)'
_diffrn_orient_matrix_UB_11 0.0342128000
_diffrn_orient_matrix_UB_12 -0.0143059000
_diffrn_orient_matrix_UB_13 -0.0039236000
_diffrn_orient_matrix_UB_21 -0.0073379000
_diffrn_orient_matrix_UB_22 -0.0615457000
_diffrn_orient_matrix_UB_23 0.0165599000
_diffrn_orient_matrix_UB_31 -0.0032345000
_diffrn_orient_matrix_UB_32 -0.0120442000
_diffrn_orient_matrix_UB_33 -0.0800114000
_diffrn_radiation_monochromator graphite
_diffrn_radiation_probe x-ray
_diffrn_radiation_type 'Cu K\a'
_diffrn_radiation_wavelength 1.54184
_diffrn_reflns_av_R_equivalents 0.0387
_diffrn_reflns_av_unetI/netI 0.0312
_diffrn_reflns_Laue_measured_fraction_full 0.999
_diffrn_reflns_Laue_measured_fraction_max 0.984
_diffrn_reflns_limit_h_max 54
_diffrn_reflns_limit_h_min -44
_diffrn_reflns_limit_k_max 29
_diffrn_reflns_limit_k_min -29
_diffrn_reflns_limit_l_max 12
_diffrn_reflns_limit_l_min -22
_diffrn_reflns_number 56697
_diffrn_reflns_point_group_measured_fraction_full 0.999
_diffrn_reflns_point_group_measured_fraction_max 0.984
_diffrn_reflns_theta_full 67.684
_diffrn_reflns_theta_max 74.309
_diffrn_reflns_theta_min 3.151
_diffrn_source 'fine-focus sealed X-ray tube'
_diffrn_source_type 'Enhance (Cu) X-ray Source'
_exptl_absorpt_coefficient_mu 3.586
_exptl_absorpt_correction_T_max 1.00000
_exptl_absorpt_correction_T_min 0.50560
_exptl_absorpt_correction_type multi-scan
_exptl_absorpt_process_details
;
CrysAlisPro 1.171.39.28b (Rigaku Oxford Diffraction, 2015)
Empirical absorption correction using spherical harmonics,
 implemented in SCALE3 ABSPACK scaling algorithm.
;
_exptl_crystal_density_diffrn 2.264
_exptl_crystal_F_000 13600
_refine_diff_density_max 2.189
_refine_diff_density_min -0.916
_refine_diff_density_rms 0.165
_refine_ls_extinction_method none
_refine_ls_goodness_of_fit_ref 1.941
_refine_ls_hydrogen_treatment constr
_refine_ls_matrix_type full
_refine_ls_number_parameters 562
_refine_ls_number_reflns 9936
_refine_ls_number_restraints 0
_refine_ls_restrained_S_all 1.941
_refine_ls_R_factor_all 0.1370
_refine_ls_R_factor_gt 0.1272
_refine_ls_shift/su_max 4.804
_refine_ls_shift/su_mean 0.097
_refine_ls_structure_factor_coef Fsqd
_refine_ls_weighting_details 'w=1/[\s^2^(Fo^2^)+(0.2000P)^2^] where P=(Fo^2^+2Fc^2^)/3'
_refine_ls_weighting_scheme calc
_refine_ls_wR_factor_gt 0.4142
_refine_ls_wR_factor_ref 0.4252
_reflns_Friedel_coverage 0.000
_reflns_number_gt 8351
_reflns_number_total 9936
_reflns_threshold_expression 'I > 2\s(I)'
_cod_data_source_file d5sc05405b2.cif
_cod_data_source_block 20231206_2
_cod_depositor_comments 'Adding full bibliography for 1575910--1575911.cif.'
_cod_original_sg_symbol_Hall '-C 2b 2bc'
_cod_original_sg_symbol_H-M 'C c c e'
_cod_database_code 1575911
_shelx_shelxl_version_number 2018/3
_shelx_space_group_comment
;
The symmetry employed for this shelxl refinement is uniquely defined
by the following loop, which should always be used as a source of
symmetry information in preference to the above space-group names.
They are only intended as comments.
;
_olex2_refinement_description
;
1. Fixed Uiso
 At 1.2 times of:
  All C(H) groups, All C(H,H) groups
 At 1.5 times of:
  All C(H,H,H) groups
2.a Secondary CH2 refined with riding coordinates:
 C3(H3A,H3B), C9(H9A,H9B)
2.b Aromatic/amide H refined with riding coordinates:
 C30(H30), C40(H40), C11(H11), C23(H23), C27(H27), C7(H7), C15(H15), C31(H31),
 C2(H2), C33(H33), C17(H17), C35(H35)
2.c Idealised Me refined as rotating group:
 C32(H32A,H32B,H32C), C36(H36A,H36B,H36C), C43(H43A,H43B,H43C), C25(H25A,H25B,
 H25C), C13(H13A,H13B,H13C), C29(H29A,H29B,H29C), C19(H19A,H19B,H19C), C39(H39A,
 H39B,H39C), C5(H5A,H5B,H5C), C21(H21A,H21B,H21C)
;
_olex2_submission_special_instructions 'No special instructions were received'
_oxdiff_exptl_absorpt_empirical_details
;
Empirical correction (ABSPACK) includes:
- Absorption correction using spherical harmonics
- Frame scaling
;
_oxdiff_exptl_absorpt_empirical_full_max 1.886
_oxdiff_exptl_absorpt_empirical_full_min 0.600

loop_
_space_group_symop_operation_xyz
'x, y, z'
'-x+1/2, -y, z'
'-x, y, -z+1/2'
'x+1/2, -y, -z+1/2'
'x+1/2, y+1/2, z'
'-x+1, -y+1/2, z'
'-x+1/2, y+1/2, -z+1/2'
'x+1, -y+1/2, -z+1/2'
'-x, -y, -z'
'x-1/2, y, -z'
'x, -y, z-1/2'
'-x-1/2, y, z-1/2'
'-x+1/2, -y+1/2, -z'
'x, y+1/2, -z'
'x+1/2, -y+1/2, z-1/2'
'-x, y+1/2, z-1/2'

loop_
_atom_site_label
_atom_site_type_symbol
_atom_site_fract_x
_atom_site_fract_y
_atom_site_fract_z
_atom_site_U_iso_or_equiv
_atom_site_adp_type
_atom_site_occupancy
_atom_site_site_symmetry_order
_atom_site_calc_flag
_atom_site_refinement_flags_posn
_atom_site_refinement_flags_adp
_atom_site_refinement_flags_occupancy
_atom_site_disorder_assembly
_atom_site_disorder_group
P1 P 0.750000 0.500000 0.58170(8) 0.0407(4) Uani 1 2 d S T P . .
P3 P 0.67720(4) 0.750000 0.250000 0.0537(5) Uani 1 2 d S T P . .
P2 P 0.64244(4) 0.61109(7) 0.71916(8) 0.0676(5) Uani 1 1 d . . . . .
F1 F 0.71534(6) 0.52097(13) 0.58162(18) 0.0603(8) Uani 1 1 d . . . . .
F4 F 0.67730(8) 0.68326(14) 0.24571(19) 0.0708(10) Uani 1 1 d . . . . .
F6 F 0.63202(8) 0.55538(16) 0.68111(18) 0.0713(9) Uani 1 1 d . . . . .
F8 F 0.67518(8) 0.60584(18) 0.68082(18) 0.0750(10) Uani 1 1 d . . . . .
N1 N 0.67647(8) 0.62970(14) 0.47356(18) 0.0372(7) Uani 1 1 d . . . . .
F10 F 0.65452(10) 0.57700(17) 0.78548(17) 0.0846(12) Uani 1 1 d . . . . .
N4 N 0.33584(8) 0.60075(16) 0.5310(2) 0.0427(8) Uani 1 1 d . . . . .
F12 F 0.73834(9) 0.43792(15) 0.5807(3) 0.0958(16) Uani 1 1 d . . . . .
F13 F 0.62979(11) 0.64564(19) 0.6538(2) 0.0919(13) Uani 1 1 d . . . . .
F7 F 0.750000 0.500000 0.6645(3) 0.101(2) Uani 1 2 d S T P . .
C1 C 0.58137(8) 0.55380(16) 0.34979(19) 0.0333(8) Uani 1 1 d . . . . .
C4 C 0.47116(8) 0.58897(16) 0.32990(18) 0.0312(8) Uani 1 1 d . . . . .
C6 C 0.50013(8) 0.58847(16) 0.2861(2) 0.0313(8) Uani 1 1 d . . . . .
C8 C 0.52974(8) 0.58930(17) 0.32824(18) 0.0323(8) Uani 1 1 d . . . . .
C10 C 0.44851(8) 0.63101(17) 0.32098(19) 0.0334(8) Uani 1 1 d . . . . .
C12 C 0.55289(8) 0.54883(16) 0.31702(19) 0.0327(8) Uani 1 1 d . . . . .
F2 F 0.70236(14) 0.74669(17) 0.3070(3) 0.118(2) Uani 1 1 d . . . . .
C14 C 0.53500(9) 0.63198(17) 0.3784(2) 0.0357(8) Uani 1 1 d . . . . .
C16 C 0.41755(9) 0.58694(18) 0.4114(2) 0.0360(8) Uani 1 1 d . . . . .
C18 C 0.58670(9) 0.59843(17) 0.39690(19) 0.0347(8) Uani 1 1 d . . . . .
C20 C 0.42140(8) 0.62876(17) 0.3611(2) 0.0345(8) Uani 1 1 d . . . . .
C22 C 0.46667(9) 0.54726(17) 0.38177(19) 0.0354(8) Uani 1 1 d . . . . .
C24 C 0.38911(9) 0.58766(17) 0.4555(2) 0.0362(8) Uani 1 1 d . . . . .
F9 F 0.61030(13) 0.6156(2) 0.7567(3) 0.1062(16) Uani 1 1 d . . . . .
C26 C 0.61806(9) 0.60775(17) 0.4250(2) 0.0353(8) Uani 1 1 d . . . . .
C28 C 0.44033(9) 0.54741(18) 0.4235(2) 0.0373(9) Uani 1 1 d . . . . .
C30 C 0.63945(9) 0.63411(17) 0.3825(2) 0.0367(8) Uani 1 1 d . . . . .
H30 H 0.634174 0.644708 0.336565 0.044 Uiso 1 1 calc R U . . .
C32 C 0.54796(9) 0.49734(17) 0.2719(2) 0.0369(8) Uani 1 1 d . . . . .
H32A H 0.545304 0.465417 0.302064 0.055 Uiso 1 1 calc R U . . .
H32B H 0.565362 0.491681 0.241776 0.055 Uiso 1 1 calc R U . . .
H32C H 0.530074 0.502277 0.243108 0.055 Uiso 1 1 calc R U . . .
C34 C 0.56343(9) 0.63626(18) 0.4135(2) 0.0364(8) Uani 1 1 d . . . . .
C36 C 0.60578(9) 0.51127(19) 0.3352(2) 0.0398(9) Uani 1 1 d . . . . .
H36A H 0.598166 0.474640 0.345877 0.060 Uiso 1 1 calc R U . . .
H36B H 0.623262 0.518975 0.364279 0.060 Uiso 1 1 calc R U . . .
H36C H 0.611512 0.513018 0.286020 0.060 Uiso 1 1 calc R U . . .
C38 C 0.70579(9) 0.70891(17) 0.5207(2) 0.0389(9) Uani 1 1 d . . . . .
C40 C 0.71481(9) 0.74912(19) 0.4721(3) 0.0435(10) Uani 1 1 d . . . . .
H40 H 0.723059 0.738117 0.428789 0.052 Uiso 1 1 calc R U . . .
C42 C 0.69946(10) 0.82220(18) 0.5526(2) 0.0429(10) Uani 1 1 d . . . . .
C43 C 0.45263(9) 0.68114(17) 0.2742(2) 0.0381(8) Uani 1 1 d . . . . .
H43A H 0.438994 0.678647 0.234430 0.057 Uiso 1 1 calc R U . . .
H43B H 0.473303 0.682468 0.257429 0.057 Uiso 1 1 calc R U . . .
H43C H 0.448239 0.714387 0.300771 0.057 Uiso 1 1 calc R U . . .
C11 C 0.66858(10) 0.64491(18) 0.4074(2) 0.0394(9) Uani 1 1 d . . . . .
H11 H 0.682698 0.662706 0.378313 0.047 Uiso 1 1 calc R U . . .
C23 C 0.71173(10) 0.80488(19) 0.4869(2) 0.0422(9) Uani 1 1 d . . . . .
H23 H 0.717738 0.831358 0.453610 0.051 Uiso 1 1 calc R U . . .
N2 N 0.74397(11) 0.6332(2) 0.3436(3) 0.0655(12) Uani 1 1 d . . . . .
F5 F 0.65203(16) 0.6687(2) 0.7544(3) 0.1181(18) Uani 1 1 d . . . . .
C3 C 0.70687(9) 0.64714(18) 0.5028(2) 0.0427(10) Uani 1 1 d . . . . .
H3A H 0.722725 0.640162 0.467994 0.051 Uiso 1 1 calc R U . . .
H3B H 0.711505 0.625683 0.545141 0.051 Uiso 1 1 calc R U . . .
N3 N 0.68608(16) 0.4866(2) 0.8991(4) 0.0795(18) Uani 1 1 d . . . . .
C25 C 0.51192(10) 0.6772(2) 0.3940(3) 0.0458(10) Uani 1 1 d . . . . .
H25A H 0.500095 0.684532 0.352104 0.069 Uiso 1 1 calc R U . . .
H25B H 0.522345 0.710617 0.408204 0.069 Uiso 1 1 calc R U . . .
H25C H 0.498662 0.665129 0.431539 0.069 Uiso 1 1 calc R U . . .
C13 C 0.48883(9) 0.5007(2) 0.3930(2) 0.0441(10) Uani 1 1 d . . . . .
H13A H 0.503066 0.510901 0.429538 0.066 Uiso 1 1 calc R U . . .
H13B H 0.499658 0.493518 0.349674 0.066 Uiso 1 1 calc R U . . .
H13C H 0.478008 0.467634 0.407177 0.066 Uiso 1 1 calc R U . . .
C27 C 0.69137(11) 0.7816(2) 0.6012(2) 0.0474(10) Uani 1 1 d . . . . .
H27 H 0.683843 0.792483 0.645288 0.057 Uiso 1 1 calc R U . . .
F11 F 0.750000 0.500000 0.4991(3) 0.135(3) Uani 1 2 d S T P . .
C7 C 0.65666(11) 0.6024(2) 0.5156(2) 0.0494(11) Uani 1 1 d . . . . .
H7 H 0.662832 0.590636 0.560394 0.059 Uiso 1 1 calc R U . . .
C29 C 0.39695(9) 0.6721(2) 0.3484(2) 0.0436(10) Uani 1 1 d . . . . .
H29A H 0.404212 0.708009 0.363512 0.065 Uiso 1 1 calc R U . . .
H29B H 0.379004 0.662449 0.374895 0.065 Uiso 1 1 calc R U . . .
H29C H 0.392111 0.673406 0.298706 0.065 Uiso 1 1 calc R U . . .
C15 C 0.69417(12) 0.7250(2) 0.5862(2) 0.0488(11) Uani 1 1 d . . . . .
H15 H 0.688356 0.698345 0.619447 0.059 Uiso 1 1 calc R U . . .
C31 C 0.62745(11) 0.5917(2) 0.4932(2) 0.0488(11) Uani 1 1 d . . . . .
H31 H 0.613827 0.573658 0.523348 0.059 Uiso 1 1 calc R U . . .
C2 C 0.36233(10) 0.5631(2) 0.4336(3) 0.0476(10) Uani 1 1 d . . . . .
H2 H 0.362257 0.541059 0.392901 0.057 Uiso 1 1 calc R U . . .
C33 C 0.36219(11) 0.6213(2) 0.5569(2) 0.0494(11) Uani 1 1 d . . . . .
H33 H 0.362143 0.640049 0.600216 0.059 Uiso 1 1 calc R U . . .
C17 C 0.33543(10) 0.5707(2) 0.4712(3) 0.0516(11) Uani 1 1 d . . . . .
H17 H 0.317306 0.555082 0.454983 0.062 Uiso 1 1 calc R U . . .
C35 C 0.38867(11) 0.6153(2) 0.5211(2) 0.0482(11) Uani 1 1 d . . . . .
H35 H 0.406675 0.629451 0.539985 0.058 Uiso 1 1 calc R U . . .
C9 C 0.30652(11) 0.61667(19) 0.5672(3) 0.0496(11) Uani 1 1 d . . . . .
H9A H 0.308142 0.610321 0.617907 0.059 Uiso 1 1 calc R U . . .
H9B H 0.289852 0.594170 0.549001 0.059 Uiso 1 1 calc R U . . .
C37 C 0.74899(11) 0.6443(2) 0.2867(3) 0.0557(12) Uani 1 1 d . . . . .
C19 C 0.43614(10) 0.5036(2) 0.4812(3) 0.0517(12) Uani 1 1 d . . . . .
H19A H 0.422567 0.517726 0.516972 0.078 Uiso 1 1 calc R U . . .
H19B H 0.455541 0.495168 0.502270 0.078 Uiso 1 1 calc R U . . .
H19C H 0.427659 0.470312 0.460815 0.078 Uiso 1 1 calc R U . . .
C39 C 0.56916(11) 0.6824(2) 0.4673(3) 0.0533(12) Uani 1 1 d . . . . .
H39A H 0.568568 0.717929 0.443810 0.080 Uiso 1 1 calc R U . . .
H39B H 0.588828 0.677127 0.488681 0.080 Uiso 1 1 calc R U . . .
H39C H 0.553693 0.681161 0.503346 0.080 Uiso 1 1 calc R U . . .
F3 F 0.65291(18) 0.7462(2) 0.3085(6) 0.235(6) Uani 1 1 d . . . . .
C5 C 0.75497(19) 0.6573(4) 0.2137(4) 0.091(2) Uani 1 1 d . . . . .
H5A H 0.740289 0.638807 0.184069 0.136 Uiso 1 1 calc R U . . .
H5B H 0.775115 0.644964 0.201304 0.136 Uiso 1 1 calc R U . . .
H5C H 0.753512 0.696954 0.206747 0.136 Uiso 1 1 calc R U . . .
C41 C 0.6908(3) 0.4800(4) 0.8383(7) 0.123(4) Uani 1 1 d . . . . .
C21 C 0.6909(4) 0.4645(5) 0.7605(6) 0.163(6) Uani 1 1 d . . . . .
H21A H 0.708907 0.479366 0.738349 0.245 Uiso 1 1 calc R U . . .
H21B H 0.673144 0.479772 0.737952 0.245 Uiso 1 1 calc R U . . .
H21C H 0.690803 0.424613 0.755830 0.245 Uiso 1 1 calc R U . . .

loop_
_atom_site_aniso_label
_atom_site_aniso_U_11
_atom_site_aniso_U_22
_atom_site_aniso_U_33
_atom_site_aniso_U_23
_atom_site_aniso_U_13
_atom_site_aniso_U_12
P1 0.0325(8) 0.0433(8) 0.0462(9) 0.000 0.000 0.0010(6)
P3 0.0325(9) 0.0630(11) 0.0657(11) 0.0322(8) 0.000 0.000
P2 0.0839(12) 0.0650(9) 0.0541(8) -0.0010(6) 0.0148(7) -0.0223(8)
F1 0.0338(15) 0.0545(16) 0.093(2) 0.0014(14) -0.0028(13) 0.0047(12)
F4 0.068(2) 0.065(2) 0.080(2) 0.0266(16) -0.0093(16) -0.0121(16)
F6 0.070(2) 0.079(2) 0.0642(19) -0.0035(16) -0.0051(16) -0.0139(17)
F8 0.067(2) 0.101(3) 0.0572(19) 0.0204(17) -0.0032(15) -0.0202(19)
N1 0.0347(18) 0.0369(16) 0.0402(17) 0.0037(13) -0.0105(13) -0.0041(13)
F10 0.108(3) 0.102(3) 0.0442(16) 0.0081(17) -0.0028(17) -0.035(2)
N4 0.0337(18) 0.0452(19) 0.049(2) 0.0018(14) 0.0155(15) -0.0004(14)
F12 0.048(2) 0.0507(19) 0.189(5) -0.013(2) -0.006(2) -0.0052(15)
F13 0.089(3) 0.092(3) 0.094(3) 0.026(2) 0.015(2) 0.007(2)
F7 0.067(4) 0.181(7) 0.056(3) 0.000 0.000 0.013(4)
C1 0.0285(18) 0.0395(19) 0.0319(17) 0.0008(14) 0.0033(13) -0.0001(15)
C4 0.0213(17) 0.044(2) 0.0284(16) 0.0013(14) 0.0013(12) -0.0015(14)
C6 0.0194(17) 0.0390(19) 0.0356(19) 0.0009(14) 0.0026(12) -0.0001(13)
C8 0.0229(17) 0.043(2) 0.0315(17) 0.0009(14) 0.0035(12) 0.0008(14)
C10 0.0247(17) 0.042(2) 0.0330(17) -0.0011(14) 0.0042(13) 0.0016(15)
C12 0.0260(17) 0.044(2) 0.0281(16) 0.0023(14) 0.0028(12) 0.0013(14)
F2 0.183(5) 0.068(2) 0.101(3) 0.004(2) -0.088(3) 0.023(3)
C14 0.0277(19) 0.045(2) 0.0339(18) -0.0025(15) 0.0023(13) -0.0015(16)
C16 0.0258(18) 0.047(2) 0.0349(18) 0.0040(15) 0.0031(13) -0.0023(15)
C18 0.0277(19) 0.047(2) 0.0297(17) 0.0014(14) -0.0007(13) -0.0076(15)
C20 0.0238(18) 0.045(2) 0.0349(18) 0.0029(15) 0.0008(13) 0.0023(15)
C22 0.0240(18) 0.047(2) 0.0350(18) 0.0023(15) -0.0012(13) 0.0008(15)
C24 0.0298(19) 0.047(2) 0.0315(18) 0.0037(15) 0.0055(14) 0.0012(15)
F9 0.119(4) 0.098(3) 0.101(3) 0.000(2) 0.047(3) -0.005(3)
C26 0.0290(19) 0.042(2) 0.0348(18) 0.0009(14) -0.0064(14) -0.0039(15)
C28 0.0249(18) 0.053(2) 0.0344(18) 0.0085(16) 0.0004(13) -0.0023(16)
C30 0.031(2) 0.044(2) 0.0354(19) 0.0079(15) -0.0070(14) -0.0056(15)
C32 0.0265(18) 0.045(2) 0.0395(19) -0.0022(15) -0.0057(14) 0.0041(15)
C34 0.0278(19) 0.048(2) 0.0333(18) -0.0038(15) -0.0004(13) -0.0049(15)
C36 0.0266(18) 0.053(2) 0.040(2) -0.0020(16) -0.0049(14) 0.0069(16)
C38 0.0278(19) 0.041(2) 0.048(2) 0.0043(16) -0.0100(15) -0.0037(15)
C40 0.030(2) 0.049(2) 0.051(2) 0.0037(17) -0.0079(17) -0.0025(17)
C42 0.033(2) 0.045(2) 0.051(2) 0.0009(17) -0.0183(17) -0.0014(16)
C43 0.032(2) 0.043(2) 0.0389(19) 0.0020(15) 0.0053(14) 0.0055(16)
C11 0.030(2) 0.044(2) 0.044(2) 0.0079(16) -0.0060(15) -0.0048(16)
C23 0.033(2) 0.046(2) 0.047(2) 0.0099(17) -0.0084(16) -0.0050(16)
N2 0.048(3) 0.092(4) 0.057(3) 0.003(2) -0.012(2) 0.001(2)
F5 0.165(5) 0.075(3) 0.115(4) -0.013(2) -0.003(3) -0.029(3)
C3 0.030(2) 0.045(2) 0.053(2) 0.0026(18) -0.0146(17) -0.0039(16)
N3 0.093(4) 0.040(2) 0.106(4) -0.005(2) -0.055(4) 0.008(2)
C25 0.034(2) 0.055(3) 0.049(2) -0.0150(19) -0.0003(17) 0.0026(18)
C13 0.0276(19) 0.058(3) 0.046(2) 0.0152(18) 0.0019(16) 0.0054(17)
C27 0.048(3) 0.054(3) 0.040(2) -0.0039(18) -0.0117(18) -0.0071(19)
F11 0.099(5) 0.254(11) 0.051(3) 0.000 0.000 0.019(6)
C7 0.044(2) 0.063(3) 0.041(2) 0.0112(19) -0.0127(18) -0.013(2)
C29 0.028(2) 0.054(2) 0.049(2) 0.0065(18) 0.0098(16) 0.0120(18)
C15 0.049(3) 0.051(3) 0.046(2) 0.0099(19) -0.0153(18) -0.008(2)
C31 0.045(2) 0.066(3) 0.035(2) 0.0103(18) -0.0085(17) -0.019(2)
C2 0.034(2) 0.056(3) 0.053(2) -0.014(2) 0.0106(18) -0.0021(18)
C33 0.041(2) 0.071(3) 0.036(2) -0.0003(19) 0.0071(17) 0.003(2)
C17 0.028(2) 0.055(3) 0.071(3) -0.013(2) 0.0131(19) -0.0053(18)
C35 0.034(2) 0.073(3) 0.038(2) -0.0041(19) 0.0006(15) 0.000(2)
C9 0.038(2) 0.046(2) 0.065(3) 0.002(2) 0.025(2) -0.0022(18)
C37 0.035(2) 0.061(3) 0.071(3) 0.000(2) -0.003(2) 0.002(2)
C19 0.031(2) 0.072(3) 0.052(3) 0.026(2) 0.0072(17) 0.0039(19)
C39 0.040(2) 0.067(3) 0.053(3) -0.024(2) -0.0082(19) 0.001(2)
F3 0.205(7) 0.111(4) 0.387(12) 0.151(6) 0.243(8) 0.104(4)
C5 0.080(5) 0.110(6) 0.082(5) 0.014(4) 0.029(4) 0.011(4)
C41 0.122(8) 0.069(5) 0.179(10) 0.043(6) 0.080(8) 0.035(5)
C21 0.254(17) 0.115(8) 0.121(8) 0.009(6) 0.089(10) 0.064(9)

loop_
_atom_type_symbol
_atom_type_description
_atom_type_scat_dispersion_real
_atom_type_scat_dispersion_imag
_atom_type_scat_source
C C 0.0181 0.0091 'International Tables Vol C Tables 4.2.6.8 and 6.1.1.4'
H H 0.0000 0.0000 'International Tables Vol C Tables 4.2.6.8 and 6.1.1.4'
N N 0.0311 0.0180 'International Tables Vol C Tables 4.2.6.8 and 6.1.1.4'
O O 0.0492 0.0322 'International Tables Vol C Tables 4.2.6.8 and 6.1.1.4'
P P 0.2955 0.4335 'International Tables Vol C Tables 4.2.6.8 and 6.1.1.4'
F F 0.0727 0.0534 'International Tables Vol C Tables 4.2.6.8 and 6.1.1.4'

loop_
_geom_angle_atom_site_label_1
_geom_angle_atom_site_label_2
_geom_angle_atom_site_label_3
_geom_angle
_geom_angle_site_symmetry_1
_geom_angle_site_symmetry_3
_geom_angle_publ_flag
F1 P1 F1 179.9(3) . 2_665 ?
F12 P1 F1 89.32(18) . . ?
F12 P1 F1 90.67(18) . 2_665 ?
F12 P1 F1 89.32(18) 2_665 2_665 ?
F12 P1 F1 90.68(18) 2_665 . ?
F12 P1 F12 178.6(4) 2_665 . ?
F7 P1 F1 90.06(14) . . ?
F7 P1 F1 90.05(14) . 2_665 ?
F7 P1 F12 90.7(2) . 2_665 ?
F7 P1 F12 90.7(2) . . ?
F7 P1 F11 180.0 . . ?
F11 P1 F1 89.94(14) . . ?
F11 P1 F1 89.95(14) . 2_665 ?
F11 P1 F12 89.3(2) . . ?
F11 P1 F12 89.3(2) . 2_665 ?
F4 P3 F4 179.7(3) . 8_465 ?
F2 P3 F4 90.8(2) . 8_465 ?
F2 P3 F4 89.0(2) 8_465 8_465 ?
F2 P3 F4 90.8(2) 8_465 . ?
F2 P3 F4 88.9(2) . . ?
F2 P3 F2 88.6(5) . 8_465 ?
F3 P3 F4 91.4(3) . 8_465 ?
F3 P3 F4 91.4(3) 8_465 . ?
F3 P3 F4 88.8(3) . . ?
F3 P3 F4 88.8(3) 8_465 8_465 ?
F3 P3 F2 178.2(5) 8_465 . ?
F3 P3 F2 178.2(5) . 8_465 ?
F3 P3 F2 89.6(5) . . ?
F3 P3 F2 89.6(5) 8_465 8_465 ?
F3 P3 F3 92.1(9) 8_465 . ?
F6 P2 F8 89.3(2) . . ?
F6 P2 F10 91.1(2) . . ?
F6 P2 F5 177.2(3) . . ?
F10 P2 F8 90.9(2) . . ?
F10 P2 F5 91.7(3) . . ?
F13 P2 F6 89.3(2) . . ?
F13 P2 F8 90.3(2) . . ?
F13 P2 F10 178.8(3) . . ?
F13 P2 F5 87.9(3) . . ?
F9 P2 F6 90.1(2) . . ?
F9 P2 F8 179.4(3) . . ?
F9 P2 F10 88.9(3) . . ?
F9 P2 F13 90.0(3) . . ?
F9 P2 F5 89.4(3) . . ?
F5 P2 F8 91.1(3) . . ?
C11 N1 C3 119.6(3) . . ?
C7 N1 C11 120.8(4) . . ?
C7 N1 C3 119.5(3) . . ?
C33 N4 C9 118.4(4) . . ?
C17 N4 C33 120.9(4) . . ?
C17 N4 C9 120.4(4) . . ?
C12 C1 C18 119.4(3) . . ?
C12 C1 C36 119.8(3) . . ?
C18 C1 C36 120.8(3) . . ?
C10 C4 C6 121.7(3) . . ?
C22 C4 C6 119.3(3) . . ?
C22 C4 C10 119.0(3) . . ?
C4 C6 C8 115.5(3) . . ?
C6 C6 C4 122.6(4) 3_655 . ?
C6 C6 C8 121.9(4) 3_655 . ?
C12 C8 C6 121.5(3) . . ?
C14 C8 C6 119.9(3) . . ?
C14 C8 C12 118.5(3) . . ?
C4 C10 C43 123.4(3) . . ?
C20 C10 C4 119.9(3) . . ?
C20 C10 C43 116.6(3) . . ?
C1 C12 C8 121.0(4) . . ?
C1 C12 C32 116.4(3) . . ?
C8 C12 C32 122.6(3) . . ?
C8 C14 C34 120.6(4) . . ?
C8 C14 C25 122.7(4) . . ?
C34 C14 C25 116.6(4) . . ?
C20 C16 C24 118.1(3) . . ?
C28 C16 C20 120.9(3) . . ?
C28 C16 C24 120.9(3) . . ?
C1 C18 C26 119.3(4) . . ?
C34 C18 C1 120.7(3) . . ?
C34 C18 C26 119.8(4) . . ?
C10 C20 C29 119.1(3) . . ?
C16 C20 C10 119.7(3) . . ?
C16 C20 C29 121.2(3) . . ?
C4 C22 C13 122.4(3) . . ?
C28 C22 C4 120.2(4) . . ?
C28 C22 C13 117.3(4) . . ?
C2 C24 C16 122.6(4) . . ?
C2 C24 C35 117.0(4) . . ?
C35 C24 C16 120.4(4) . . ?
C30 C26 C18 119.2(3) . . ?
C30 C26 C31 117.1(4) . . ?
C31 C26 C18 123.6(4) . . ?
C16 C28 C22 120.1(4) . . ?
C16 C28 C19 119.9(4) . . ?
C22 C28 C19 120.0(4) . . ?
C26 C30 H30 119.6 . . ?
C11 C30 C26 120.9(3) . . ?
C11 C30 H30 119.6 . . ?
C12 C32 H32A 109.6 . . ?
C12 C32 H32B 109.6 . . ?
C12 C32 H32C 109.6 . . ?
H32A C32 H32B 109.3 . . ?
H32A C32 H32C 109.3 . . ?
H32B C32 H32C 109.3 . . ?
C14 C34 C39 120.6(4) . . ?
C18 C34 C14 119.4(4) . . ?
C18 C34 C39 119.9(4) . . ?
C1 C36 H36A 109.4 . . ?
C1 C36 H36B 109.5 . . ?
C1 C36 H36C 109.5 . . ?
H36A C36 H36B 109.5 . . ?
H36A C36 H36C 109.5 . . ?
H36B C36 H36C 109.5 . . ?
C40 C38 C3 121.4(4) . . ?
C15 C38 C40 119.9(4) . . ?
C15 C38 C3 118.6(4) . . ?
C38 C40 H40 119.6 . . ?
C23 C40 C38 120.9(4) . . ?
C23 C40 H40 119.5 . . ?
C23 C42 C9 120.6(4) . 6_565 ?
C27 C42 C23 118.2(4) . . ?
C27 C42 C9 121.1(5) . 6_565 ?
C10 C43 H43A 109.5 . . ?
C10 C43 H43B 109.5 . . ?
C10 C43 H43C 109.5 . . ?
H43A C43 H43B 109.5 . . ?
H43A C43 H43C 109.5 . . ?
H43B C43 H43C 109.5 . . ?
N1 C11 C30 120.1(4) . . ?
N1 C11 H11 119.9 . . ?
C30 C11 H11 120.0 . . ?
C40 C23 C42 120.2(4) . . ?
C40 C23 H23 119.9 . . ?
C42 C23 H23 119.9 . . ?
N1 C3 C38 109.0(3) . . ?
N1 C3 H3A 109.9 . . ?
N1 C3 H3B 109.9 . . ?
C38 C3 H3A 109.9 . . ?
C38 C3 H3B 109.9 . . ?
H3A C3 H3B 108.3 . . ?
C14 C25 H25A 109.5 . . ?
C14 C25 H25B 109.5 . . ?
C14 C25 H25C 109.5 . . ?
H25A C25 H25B 109.5 . . ?
H25A C25 H25C 109.5 . . ?
H25B C25 H25C 109.5 . . ?
C22 C13 H13A 109.5 . . ?
C22 C13 H13B 109.5 . . ?
C22 C13 H13C 109.5 . . ?
H13A C13 H13B 109.5 . . ?
H13A C13 H13C 109.5 . . ?
H13B C13 H13C 109.5 . . ?
C42 C27 H27 119.1 . . ?
C42 C27 C15 121.9(5) . . ?
C15 C27 H27 119.1 . . ?
N1 C7 H7 119.6 . . ?
N1 C7 C31 120.9(4) . . ?
C31 C7 H7 119.6 . . ?
C20 C29 H29A 109.5 . . ?
C20 C29 H29B 109.5 . . ?
C20 C29 H29C 109.4 . . ?
H29A C29 H29B 109.5 . . ?
H29A C29 H29C 109.5 . . ?
H29B C29 H29C 109.5 . . ?
C38 C15 C27 118.9(4) . . ?
C38 C15 H15 120.5 . . ?
C27 C15 H15 120.5 . . ?
C26 C31 H31 119.9 . . ?
C7 C31 C26 120.2(4) . . ?
C7 C31 H31 119.9 . . ?
C24 C2 H2 119.5 . . ?
C24 C2 C17 121.0(4) . . ?
C17 C2 H2 119.5 . . ?
N4 C33 H33 119.4 . . ?
N4 C33 C35 121.1(4) . . ?
C35 C33 H33 119.5 . . ?
N4 C17 C2 119.3(4) . . ?
N4 C17 H17 120.3 . . ?
C2 C17 H17 120.3 . . ?
C24 C35 H35 119.9 . . ?
C33 C35 C24 120.2(4) . . ?
C33 C35 H35 119.9 . . ?
N4 C9 C42 108.1(3) . 6_565 ?
N4 C9 H9A 110.0 . . ?
N4 C9 H9B 110.1 . . ?
C42 C9 H9A 110.0 6_565 . ?
C42 C9 H9B 110.1 6_565 . ?
H9A C9 H9B 108.4 . . ?
N2 C37 C5 178.7(7) . . ?
C28 C19 H19A 109.6 . . ?
C28 C19 H19B 109.5 . . ?
C28 C19 H19C 109.5 . . ?
H19A C19 H19B 109.4 . . ?
H19A C19 H19C 109.4 . . ?
H19B C19 H19C 109.4 . . ?
C34 C39 H39A 109.5 . . ?
C34 C39 H39B 109.5 . . ?
C34 C39 H39C 109.5 . . ?
H39A C39 H39B 109.5 . . ?
H39A C39 H39C 109.5 . . ?
H39B C39 H39C 109.5 . . ?
C37 C5 H5A 109.5 . . ?
C37 C5 H5B 109.4 . . ?
C37 C5 H5C 109.5 . . ?
H5A C5 H5B 109.5 . . ?
H5A C5 H5C 109.5 . . ?
H5B C5 H5C 109.5 . . ?
N3 C41 C21 168.2(13) . . ?
C41 C21 H21A 109.4 . . ?
C41 C21 H21B 109.5 . . ?
C41 C21 H21C 109.5 . . ?
H21A C21 H21B 109.5 . . ?
H21A C21 H21C 109.5 . . ?
H21B C21 H21C 109.5 . . ?

loop_
_geom_bond_atom_site_label_1
_geom_bond_atom_site_label_2
_geom_bond_distance
_geom_bond_site_symmetry_2
_geom_bond_publ_flag
P1 F1 1.600(3) . ?
P1 F1 1.600(3) 2_665 ?
P1 F12 1.572(4) 2_665 ?
P1 F12 1.572(4) . ?
P1 F7 1.559(5) . ?
P1 F11 1.555(6) . ?
P3 F4 1.600(3) 8_465 ?
P3 F4 1.600(3) . ?
P3 F2 1.541(4) 8_465 ?
P3 F2 1.541(4) . ?
P3 F3 1.534(5) 8_465 ?
P3 F3 1.534(5) . ?
P2 F6 1.582(4) . ?
P2 F8 1.612(4) . ?
P2 F10 1.583(4) . ?
P2 F13 1.583(5) . ?
P2 F9 1.580(5) . ?
P2 F5 1.588(5) . ?
N1 C11 1.343(5) . ?
N1 C3 1.501(5) . ?
N1 C7 1.344(6) . ?
N4 C33 1.347(6) . ?
N4 C17 1.337(6) . ?
N4 C9 1.504(5) . ?
C1 C12 1.398(5) . ?
C1 C18 1.408(5) . ?
C1 C36 1.503(5) . ?
C4 C6 1.515(5) . ?
C4 C10 1.424(5) . ?
C4 C22 1.411(5) . ?
C6 C6 1.358(8) 3_655 ?
C6 C8 1.522(5) . ?
C8 C12 1.419(5) . ?
C8 C14 1.411(5) . ?
C10 C20 1.409(5) . ?
C10 C43 1.500(5) . ?
C12 C32 1.513(5) . ?
C14 C34 1.415(5) . ?
C14 C25 1.510(6) . ?
C16 C20 1.389(5) . ?
C16 C24 1.498(5) . ?
C16 C28 1.395(6) . ?
C18 C26 1.490(5) . ?
C18 C34 1.399(6) . ?
C20 C29 1.511(5) . ?
C22 C28 1.396(5) . ?
C22 C13 1.495(6) . ?
C24 C2 1.376(6) . ?
C24 C35 1.401(6) . ?
C26 C30 1.385(5) . ?
C26 C31 1.403(5) . ?
C28 C19 1.522(6) . ?
C30 H30 0.9300 . ?
C30 C11 1.385(5) . ?
C32 H32A 0.9616 . ?
C32 H32B 0.9616 . ?
C32 H32C 0.9616 . ?
C34 C39 1.519(6) . ?
C36 H36A 0.9600 . ?
C36 H36B 0.9600 . ?
C36 H36C 0.9600 . ?
C38 C40 1.387(6) . ?
C38 C3 1.518(6) . ?
C38 C15 1.389(7) . ?
C40 H40 0.9300 . ?
C40 C23 1.371(6) . ?
C42 C23 1.411(7) . ?
C42 C27 1.382(7) . ?
C42 C9 1.512(6) 6_565 ?
C43 H43A 0.9600 . ?
C43 H43B 0.9600 . ?
C43 H43C 0.9600 . ?
C11 H11 0.9300 . ?
C23 H23 0.9300 . ?
N2 C37 1.125(7) . ?
C3 H3A 0.9700 . ?
C3 H3B 0.9700 . ?
N3 C41 1.175(12) . ?
C25 H25A 0.9600 . ?
C25 H25B 0.9600 . ?
C25 H25C 0.9600 . ?
C13 H13A 0.9600 . ?
C13 H13B 0.9600 . ?
C13 H13C 0.9600 . ?
C27 H27 0.9300 . ?
C27 C15 1.391(7) . ?
C7 H7 0.9300 . ?
C7 C31 1.372(6) . ?
C29 H29A 0.9600 . ?
C29 H29B 0.9600 . ?
C29 H29C 0.9600 . ?
C15 H15 0.9300 . ?
C31 H31 0.9300 . ?
C2 H2 0.9300 . ?
C2 C17 1.388(6) . ?
C33 H33 0.9300 . ?
C33 C35 1.351(6) . ?
C17 H17 0.9300 . ?
C35 H35 0.9300 . ?
C9 H9A 0.9700 . ?
C9 H9B 0.9700 . ?
C37 C5 1.436(9) . ?
C19 H19A 0.9606 . ?
C19 H19B 0.9606 . ?
C19 H19C 0.9606 . ?
C39 H39A 0.9600 . ?
C39 H39B 0.9600 . ?
C39 H39C 0.9600 . ?
C5 H5A 0.9600 . ?
C5 H5B 0.9600 . ?
C5 H5C 0.9600 . ?
C41 C21 1.510(17) . ?
C21 H21A 0.9600 . ?
C21 H21B 0.9600 . ?
C21 H21C 0.9600 . ?

loop_
_geom_torsion_atom_site_label_1
_geom_torsion_atom_site_label_2
_geom_torsion_atom_site_label_3
_geom_torsion_atom_site_label_4
_geom_torsion
_geom_torsion_site_symmetry_1
_geom_torsion_site_symmetry_2
_geom_torsion_site_symmetry_3
_geom_torsion_site_symmetry_4
_geom_torsion_publ_flag
N1 C7 C31 C26 1.8(8) . . . . ?
N4 C33 C35 C24 0.6(8) . . . . ?
C1 C18 C26 C30 79.0(5) . . . . ?
C1 C18 C26 C31 -101.6(5) . . . . ?
C1 C18 C34 C14 -4.8(6) . . . . ?
C1 C18 C34 C39 176.9(4) . . . . ?
C4 C6 C8 C12 126.8(4) . . . . ?
C4 C6 C8 C14 -55.1(5) . . . . ?
C4 C10 C20 C16 2.9(6) . . . . ?
C4 C10 C20 C29 -177.0(4) . . . . ?
C4 C22 C28 C16 3.6(6) . . . . ?
C4 C22 C28 C19 -177.7(4) . . . . ?
C6 C4 C10 C20 177.7(3) . . . . ?
C6 C4 C10 C43 -6.9(6) . . . . ?
C6 C4 C22 C28 179.1(3) . . . . ?
C6 C4 C22 C13 -2.9(6) . . . . ?
C6 C6 C8 C12 -54.5(4) 3_655 . . . ?
C6 C6 C8 C14 123.6(3) 3_655 . . . ?
C6 C8 C12 C1 172.3(3) . . . . ?
C6 C8 C12 C32 -10.1(5) . . . . ?
C6 C8 C14 C34 -174.4(3) . . . . ?
C6 C8 C14 C25 1.5(6) . . . . ?
C8 C14 C34 C18 1.4(6) . . . . ?
C8 C14 C34 C39 179.8(4) . . . . ?
C10 C4 C6 C6 -55.4(4) . . . 3_655 ?
C10 C4 C6 C8 123.2(4) . . . . ?
C10 C4 C22 C28 0.1(6) . . . . ?
C10 C4 C22 C13 178.1(4) . . . . ?
C12 C1 C18 C26 -172.6(3) . . . . ?
C12 C1 C18 C34 2.8(6) . . . . ?
C12 C8 C14 C34 3.8(6) . . . . ?
C12 C8 C14 C25 179.7(4) . . . . ?
C14 C8 C12 C1 -5.9(5) . . . . ?
C14 C8 C12 C32 171.8(3) . . . . ?
C16 C24 C2 C17 -171.5(4) . . . . ?
C16 C24 C35 C33 172.5(4) . . . . ?
C18 C1 C12 C8 2.6(5) . . . . ?
C18 C1 C12 C32 -175.1(3) . . . . ?
C18 C26 C30 C11 178.2(4) . . . . ?
C18 C26 C31 C7 -179.1(5) . . . . ?
C20 C16 C24 C2 86.4(5) . . . . ?
C20 C16 C24 C35 -91.9(5) . . . . ?
C20 C16 C28 C22 -4.0(6) . . . . ?
C20 C16 C28 C19 177.2(4) . . . . ?
C22 C4 C6 C6 125.6(3) . . . 3_655 ?
C22 C4 C6 C8 -55.7(5) . . . . ?
C22 C4 C10 C20 -3.3(6) . . . . ?
C22 C4 C10 C43 172.1(4) . . . . ?
C24 C16 C20 C10 177.0(4) . . . . ?
C24 C16 C20 C29 -3.1(6) . . . . ?
C24 C16 C28 C22 179.9(4) . . . . ?
C24 C16 C28 C19 1.1(6) . . . . ?
C24 C2 C17 N4 -2.4(8) . . . . ?
C26 C18 C34 C14 170.6(3) . . . . ?
C26 C18 C34 C39 -7.8(6) . . . . ?
C26 C30 C11 N1 0.1(7) . . . . ?
C28 C16 C20 C10 0.8(6) . . . . ?
C28 C16 C20 C29 -179.3(4) . . . . ?
C28 C16 C24 C2 -97.4(5) . . . . ?
C28 C16 C24 C35 84.3(5) . . . . ?
C30 C26 C31 C7 0.3(7) . . . . ?
C34 C18 C26 C30 -96.4(5) . . . . ?
C34 C18 C26 C31 83.0(6) . . . . ?
C36 C1 C12 C8 -178.1(3) . . . . ?
C36 C1 C12 C32 4.1(5) . . . . ?
C36 C1 C18 C26 8.2(5) . . . . ?
C36 C1 C18 C34 -176.5(4) . . . . ?
C38 C40 C23 C42 0.5(6) . . . . ?
C40 C38 C3 N1 -92.5(5) . . . . ?
C40 C38 C15 C27 1.0(6) . . . . ?
C42 C27 C15 C38 0.8(7) . . . . ?
C43 C10 C20 C16 -172.8(4) . . . . ?
C43 C10 C20 C29 7.2(5) . . . . ?
C11 N1 C3 C38 74.0(5) . . . . ?
C11 N1 C7 C31 -3.0(7) . . . . ?
C23 C42 C27 C15 -1.9(6) . . . . ?
C3 N1 C11 C30 -173.3(4) . . . . ?
C3 N1 C7 C31 172.3(5) . . . . ?
C3 C38 C40 C23 175.4(4) . . . . ?
C3 C38 C15 C27 -176.1(4) . . . . ?
C25 C14 C34 C18 -174.7(4) . . . . ?
C25 C14 C34 C39 3.6(6) . . . . ?
C13 C22 C28 C16 -174.5(4) . . . . ?
C13 C22 C28 C19 4.2(6) . . . . ?
C27 C42 C23 C40 1.3(6) . . . . ?
C7 N1 C11 C30 2.1(7) . . . . ?
C7 N1 C3 C38 -101.4(5) . . . . ?
C15 C38 C40 C23 -1.7(6) . . . . ?
C15 C38 C3 N1 84.6(5) . . . . ?
C31 C26 C30 C11 -1.3(7) . . . . ?
C2 C24 C35 C33 -5.9(7) . . . . ?
C33 N4 C17 C2 -3.2(7) . . . . ?
C33 N4 C9 C42 69.8(6) . . . 6_565 ?
C17 N4 C33 C35 4.1(8) . . . . ?
C17 N4 C9 C42 -104.7(5) . . . 6_565 ?
C35 C24 C2 C17 6.8(7) . . . . ?
C9 N4 C33 C35 -170.3(5) . . . . ?
C9 N4 C17 C2 171.1(4) . . . . ?
C9 C42 C23 C40 -174.8(4) 6_565 . . . ?
C9 C42 C27 C15 174.1(4) 6_565 . . . ?
